data_1531779
loop_
_publ_author_name
'Lethbridge, Z.A.D.'
'Esslemont, E.'
'Congreve, A.F.'
'Slawin, A.M.Z.'
'Lightfoot, P.'

_publ_section_title
;
 Synthesis and structure of three manganese oxalates: Mn C2 O4 * 2(H2 O),
 (C4 H8 (N H2)2) (Mn2 (C2 O4)3) and Mn2 (C2 O4) (O H)2
;
_journal_name_full 'Journal of Solid State Chemistry'
_journal_page_first 212
_journal_page_last 218
_journal_volume 172
_journal_year 2003
_chemical_formula_sum 'C2 H2 Mn2 O6'
_chemical_name_systematic 'Mn2 (C2 O4) (O H)2'
_space_group_IT_number 14
_symmetry_space_group_name_Hall '-P 2ybc'
_symmetry_space_group_name_H-M 'P 1 21/c 1'
_cell_angle_alpha 90
_cell_angle_beta 91.1
_cell_angle_gamma 90
_cell_formula_units_Z 2
_cell_length_a 5.926
_cell_length_b 5.695
_cell_length_c 7.494
_cell_volume 252.865
_citation_journal_id_ASTM JSSCBI
_cod_data_source_file Lethbridge_JSSCBI_2003_1529.cif
_cod_data_source_block C2H2Mn2O6
_cod_original_cell_volume 252.8652
_cod_database_code 1531779

loop_
_symmetry_equiv_pos_as_xyz
x,y,z
-x,y+1/2,-z+1/2
-x,-y,-z
x,-y-1/2,z-1/2

loop_
_atom_site_label
_atom_site_type_symbol
_atom_site_fract_x
_atom_site_fract_y
_atom_site_fract_z
_atom_site_occupancy
_atom_site_U_iso_or_equiv
C1 C+3 0.926 0.092 0.456 1 0.0
O1 O-2 0.717 0.065 0.461 1 0.0
O3 O-2 0.614 0.569 0.345 1 0.0
Mn1 Mn+2 0.4062 0.265 0.3945 1 0.0
O2 O-2 0.02 0.267 0.382 1 0.0
